data_1551859
loop_
_publ_author_name
'Bolla, Geetha'
'Nangia, Ashwini'

_publ_section_title
;
 Supramolecular synthon hierarchy in sulfonamide cocrystals with
 <i>syn</i>-amides and <i>N</i>-oxides
;
_journal_issue 4
_journal_name_full IUCrJ
_journal_page_first
;
;
_journal_paper_doi 10.1107/S2052252519005037
_journal_volume 6
_journal_year 2019
_chemical_formula_moiety 'C12 H11 Cl N2 O5 S, C6 H11 N O'
_chemical_formula_sum 'C18 H22 Cl N3 O6 S'
_chemical_formula_weight 443.89
_chemical_melting_point 432
_chemical_name_common FUROSCPR
_space_group_crystal_system triclinic
_space_group_IT_number 2
_space_group_name_Hall '-P 1'
_space_group_name_H-M_alt 'P -1'
_symmetry_space_group_name_Hall '-P 1'
_symmetry_space_group_name_H-M 'P -1'
_atom_sites_solution_hydrogens mixed
_atom_sites_solution_primary direct
_audit_creation_date 2017-06-24
_audit_creation_method
;
Olex2 1.2
(compiled 2017.03.28 svn.r3405 for OlexSys, GUI svn.r5337)
;
_cell_angle_alpha 63.4470(10)
_cell_angle_beta 88.7240(10)
_cell_angle_gamma 75.7120(10)
_cell_formula_units_Z 2
_cell_length_a 8.5442(6)
_cell_length_b 11.3615(8)
_cell_length_c 12.1409(8)
_cell_measurement_reflns_used 6384
_cell_measurement_temperature 298(2)
_cell_measurement_theta_max 2.47
_cell_measurement_theta_min 25.98
_cell_volume 1016.37(12)
_computing_cell_refinement 'SAINT v6.45A (Bruker, 2003)'
_computing_data_reduction 'SAINT v6.45A (Bruker, 2003)'
_computing_molecular_graphics 'Olex2 (Dolomanov et al., 2009)'
_computing_publication_material 'Olex2 (Dolomanov et al., 2009)'
_computing_structure_refinement 'ShelXL (Sheldrick, 2015)'
_computing_structure_solution 'SIR2004 (Burla et al., 2007)'
_diffrn_ambient_temperature 298.15
_diffrn_measured_fraction_theta_full 0.998
_diffrn_measured_fraction_theta_max 0.998
_diffrn_measurement_device_type 'CCD area detector'
_diffrn_measurement_method 'phi and omega scans'
_diffrn_radiation_monochromator graphite
_diffrn_radiation_type MoK\a
_diffrn_radiation_wavelength 0.71073
_diffrn_reflns_av_R_equivalents 0.0236
_diffrn_reflns_av_unetI/netI 0.0251
_diffrn_reflns_Laue_measured_fraction_full 0.998
_diffrn_reflns_Laue_measured_fraction_max 0.998
_diffrn_reflns_limit_h_max 10
_diffrn_reflns_limit_h_min -10
_diffrn_reflns_limit_k_max 13
_diffrn_reflns_limit_k_min -13
_diffrn_reflns_limit_l_max 14
_diffrn_reflns_limit_l_min -14
_diffrn_reflns_number 9612
_diffrn_reflns_point_group_measured_fraction_full 0.998
_diffrn_reflns_point_group_measured_fraction_max 0.998
_diffrn_reflns_theta_full 24.713
_diffrn_reflns_theta_max 24.713
_diffrn_reflns_theta_min 1.885
_exptl_absorpt_coefficient_mu 0.331
_exptl_absorpt_correction_type none
_exptl_crystal_colour COLORLES
_exptl_crystal_density_diffrn 1.450
_exptl_crystal_density_method 'not measured'
_exptl_crystal_description BLOCK
_exptl_crystal_F_000 464
_exptl_crystal_size_max 0.22
_exptl_crystal_size_mid 0.22
_exptl_crystal_size_min 0.20
_refine_diff_density_max 1.017
_refine_diff_density_min -0.339
_refine_diff_density_rms 0.066
_refine_ls_extinction_method none
_refine_ls_goodness_of_fit_ref 1.066
_refine_ls_hydrogen_treatment mixed
_refine_ls_matrix_type full
_refine_ls_number_parameters 282
_refine_ls_number_reflns 3456
_refine_ls_number_restraints 0
_refine_ls_restrained_S_all 1.066
_refine_ls_R_factor_all 0.0601
_refine_ls_R_factor_gt 0.0543
_refine_ls_shift/su_max 0.000
_refine_ls_shift/su_mean 0.000
_refine_ls_structure_factor_coef Fsqd
_refine_ls_weighting_details 'w=1/[\s^2^(Fo^2^)+(0.0872P)^2^+0.7268P] where P=(Fo^2^+2Fc^2^)/3'
_refine_ls_weighting_scheme calc
_refine_ls_wR_factor_gt 0.1514
_refine_ls_wR_factor_ref 0.1566
_reflns_Friedel_coverage 0.000
_reflns_number_gt 3040
_reflns_number_total 3456
_reflns_threshold_expression 'I > 2\s(I)'
_cod_data_source_file lq5020.cif
_cod_data_source_block FUROSCPR
_cod_database_code 1551859
_publcif_datablock.id {31bf4988-0c88-4a83-9e74-6b46125c897f}

_shelx_shelxl_version_number 2016/6
_shelx_space_group_comment
;
The symmetry employed for this shelxl refinement is uniquely defined
by the following loop, which should always be used as a source of
symmetry information in preference to the above space-group names.
They are only intended as comments.
;
_olex2_refinement_description
;
1. Fixed Uiso
 At 1.2 times of:
  All C(H) groups, All C(H,H) groups
2.a Secondary CH2 refined with riding coordinates:
 C8(H8A,H8B), C18(H18A,H18B), C14(H14A,H14B), C15(H15A,H15B), C16(H16A,H16B),
 C17(H17A,H17B)
2.b Aromatic/amide H refined with riding coordinates:
 C4(H4A), C7(H7), C10(H10), C11(H11), C12(H12)
;
_olex2_submission_special_instructions 'No special instructions were received'

loop_
_space_group_symop_operation_xyz
'x, y, z'
'-x, -y, -z'

loop_
_atom_site_label
_atom_site_type_symbol
_atom_site_fract_x
_atom_site_fract_y
_atom_site_fract_z
_atom_site_U_iso_or_equiv
_atom_site_adp_type
_atom_site_occupancy
_atom_site_site_symmetry_order
_atom_site_calc_flag
_atom_site_refinement_flags_posn
S1 S 0.40926(9) 0.93559(7) 0.70710(6) 0.0425(2) Uani 1 1 d .
Cl Cl 0.77157(10) 0.96731(9) 0.63047(7) 0.0564(3) Uani 1 1 d .
O3 O 0.7208(2) 0.7734(2) 1.23925(18) 0.0480(5) Uani 1 1 d .
O4 O 0.4777(2) 0.7789(2) 1.17569(19) 0.0503(5) Uani 1 1 d .
C6 C 0.5702(3) 0.9061(3) 0.8138(2) 0.0374(6) Uani 1 1 d .
C1 C 0.6239(3) 0.7953(3) 1.1558(2) 0.0368(6) Uani 1 1 d .
N2 N 0.9377(3) 0.8322(3) 1.0760(3) 0.0423(6) Uani 1 1 d .
C4 C 0.8470(3) 0.8915(3) 0.8678(3) 0.0400(6) Uani 1 1 d .
H4A H 0.949571 0.899047 0.843479 0.048 Uiso 1 1 calc R
C2 C 0.6618(3) 0.8399(3) 1.0265(2) 0.0334(6) Uani 1 1 d .
C7 C 0.5418(3) 0.8669(3) 0.9362(2) 0.0359(6) Uani 1 1 d .
H7 H 0.438997 0.858282 0.959124 0.043 Uiso 1 1 calc R
N1 N 0.3702(4) 1.0898(3) 0.6012(3) 0.0463(6) Uani 1 1 d .
O1 O 0.4649(3) 0.8512(2) 0.64730(19) 0.0578(6) Uani 1 1 d .
C3 C 0.8193(3) 0.8530(3) 0.9928(2) 0.0348(6) Uani 1 1 d .
O2 O 0.2701(3) 0.9208(3) 0.7741(2) 0.0631(7) Uani 1 1 d .
C8 C 1.1100(3) 0.8068(3) 1.0591(3) 0.0445(7) Uani 1 1 d .
H8A H 1.167561 0.816953 1.120883 0.053 Uiso 1 1 calc R
H8B H 1.124729 0.874937 0.978276 0.053 Uiso 1 1 calc R
C5 C 0.7260(3) 0.9177(3) 0.7819(2) 0.0387(6) Uani 1 1 d .
C9 C 1.1819(3) 0.6700(3) 1.0688(3) 0.0429(7) Uani 1 1 d .
O6 O 0.4542(3) 0.7012(3) 0.4083(2) 0.0684(7) Uani 1 1 d .
C13 C 0.3642(4) 0.6478(3) 0.4843(3) 0.0489(7) Uani 1 1 d .
N3 N 0.3793(4) 0.6359(3) 0.5977(2) 0.0540(7) Uani 1 1 d .
C18 C 0.2759(4) 0.5838(4) 0.6957(3) 0.0609(9) Uani 1 1 d .
H18A H 0.321266 0.578024 0.771030 0.073 Uiso 1 1 calc R
H18B H 0.276395 0.492172 0.711288 0.073 Uiso 1 1 calc R
C14 C 0.2328(4) 0.5979(4) 0.4541(3) 0.0607(9) Uani 1 1 d .
H14A H 0.243580 0.504312 0.515436 0.073 Uiso 1 1 calc R
H14B H 0.245525 0.599056 0.374121 0.073 Uiso 1 1 calc R
C15 C 0.0635(5) 0.6848(5) 0.4512(4) 0.0753(11) Uani 1 1 d .
H15A H 0.064469 0.780018 0.411387 0.090 Uiso 1 1 calc R
H15B H -0.012453 0.673354 0.400965 0.090 Uiso 1 1 calc R
C16 C 0.0032(5) 0.6511(5) 0.5770(4) 0.0820(12) Uani 1 1 d .
H16A H -0.002140 0.556911 0.614981 0.098 Uiso 1 1 calc R
H16B H -0.106475 0.707902 0.565421 0.098 Uiso 1 1 calc R
C17 C 0.1044(5) 0.6697(5) 0.6660(4) 0.0780(11) Uani 1 1 d .
H17A H 0.104916 0.764839 0.630526 0.094 Uiso 1 1 calc R
H17B H 0.053323 0.647901 0.742323 0.094 Uiso 1 1 calc R
O5 O 1.1906(4) 0.5626(3) 1.1821(3) 0.0866(9) Uani 1 1 d .
C10 C 1.2471(8) 0.6254(5) 0.9940(4) 0.1070(19) Uani 1 1 d .
H10 H 1.262040 0.678815 0.912152 0.128 Uiso 1 1 calc R
C11 C 1.2928(8) 0.4806(4) 1.0571(5) 0.108(2) Uani 1 1 d .
H11 H 1.336805 0.421806 1.023623 0.130 Uiso 1 1 calc R
C12 C 1.2620(6) 0.4478(4) 1.1666(5) 0.0891(14) Uani 1 1 d .
H12 H 1.283970 0.358585 1.229241 0.107 Uiso 1 1 calc R
H1A H 0.350(4) 1.153(3) 0.625(3) 0.043(8) Uiso 1 1 d .
H2 H 0.914(3) 0.806(3) 1.140(3) 0.029(8) Uiso 1 1 d .
H1B H 0.431(4) 1.106(3) 0.552(3) 0.041(10) Uiso 1 1 d .
H4 H 0.460(6) 0.748(5) 1.268(5) 0.099(14) Uiso 1 1 d .
H3 H 0.447(5) 0.672(4) 0.614(4) 0.072(12) Uiso 1 1 d .

loop_
_atom_site_aniso_label
_atom_site_aniso_U_11
_atom_site_aniso_U_22
_atom_site_aniso_U_33
_atom_site_aniso_U_23
_atom_site_aniso_U_13
_atom_site_aniso_U_12
S1 0.0477(4) 0.0490(4) 0.0329(4) -0.0185(3) -0.0032(3) -0.0161(3)
Cl 0.0546(5) 0.0765(6) 0.0348(4) -0.0256(4) 0.0097(3) -0.0119(4)
O3 0.0414(11) 0.0702(14) 0.0354(11) -0.0274(10) 0.0007(9) -0.0129(10)
O4 0.0386(11) 0.0772(15) 0.0376(11) -0.0250(11) 0.0065(9) -0.0219(10)
C6 0.0423(15) 0.0375(14) 0.0322(14) -0.0167(12) -0.0024(11) -0.0081(11)
C1 0.0389(15) 0.0372(14) 0.0336(14) -0.0176(12) 0.0006(12) -0.0062(11)
N2 0.0344(13) 0.0580(16) 0.0379(14) -0.0261(13) 0.0020(11) -0.0093(11)
C4 0.0349(14) 0.0456(15) 0.0394(15) -0.0207(13) 0.0061(12) -0.0082(12)
C2 0.0340(14) 0.0334(13) 0.0335(14) -0.0172(11) 0.0009(11) -0.0062(10)
C7 0.0347(14) 0.0398(14) 0.0358(14) -0.0192(12) 0.0029(11) -0.0101(11)
N1 0.0519(16) 0.0477(15) 0.0377(14) -0.0216(13) -0.0020(13) -0.0057(13)
O1 0.0853(17) 0.0477(12) 0.0460(12) -0.0254(10) -0.0094(11) -0.0178(11)
C3 0.0338(14) 0.0341(13) 0.0384(14) -0.0203(12) 0.0009(11) -0.0042(11)
O2 0.0500(13) 0.0942(18) 0.0448(13) -0.0238(12) 0.0003(10) -0.0336(12)
C8 0.0337(14) 0.0505(17) 0.0494(17) -0.0223(14) -0.0005(12) -0.0116(12)
C5 0.0433(15) 0.0404(15) 0.0322(14) -0.0186(12) 0.0042(11) -0.0068(12)
C9 0.0362(15) 0.0460(16) 0.0409(16) -0.0163(13) 0.0032(12) -0.0085(12)
O6 0.0764(17) 0.0976(19) 0.0473(13) -0.0367(13) 0.0250(12) -0.0445(15)
C13 0.0528(18) 0.0576(19) 0.0452(17) -0.0297(15) 0.0071(14) -0.0176(15)
N3 0.0597(17) 0.0749(19) 0.0434(15) -0.0330(14) 0.0105(12) -0.0336(15)
C18 0.070(2) 0.072(2) 0.0387(17) -0.0207(16) 0.0094(16) -0.0240(18)
C14 0.067(2) 0.075(2) 0.055(2) -0.0384(18) 0.0041(17) -0.0263(18)
C15 0.061(2) 0.088(3) 0.071(3) -0.032(2) -0.0163(19) -0.016(2)
C16 0.047(2) 0.104(3) 0.092(3) -0.045(3) 0.010(2) -0.014(2)
C17 0.070(3) 0.097(3) 0.073(3) -0.048(2) 0.020(2) -0.018(2)
O5 0.110(2) 0.0688(17) 0.0627(17) -0.0208(14) 0.0092(16) -0.0105(16)
C10 0.174(5) 0.068(3) 0.073(3) -0.033(2) 0.051(3) -0.022(3)
C11 0.171(6) 0.056(3) 0.088(3) -0.038(2) 0.049(4) -0.006(3)
C12 0.094(3) 0.050(2) 0.100(4) -0.022(2) 0.007(3) -0.004(2)

loop_
_atom_type_symbol
_atom_type_description
_atom_type_scat_dispersion_real
_atom_type_scat_dispersion_imag
_atom_type_scat_source
C C 0.0033 0.0016 'International Tables Vol C Tables 4.2.6.8 and 6.1.1.4'
H H 0.0000 0.0000 'International Tables Vol C Tables 4.2.6.8 and 6.1.1.4'
N N 0.0061 0.0033 'International Tables Vol C Tables 4.2.6.8 and 6.1.1.4'
O O 0.0106 0.0060 'International Tables Vol C Tables 4.2.6.8 and 6.1.1.4'
S S 0.1246 0.1234 'International Tables Vol C Tables 4.2.6.8 and 6.1.1.4'
Cl Cl 0.1484 0.1585 'International Tables Vol C Tables 4.2.6.8 and 6.1.1.4'

loop_
_geom_angle_atom_site_label_1
_geom_angle_atom_site_label_2
_geom_angle_atom_site_label_3
_geom_angle
N1 S1 C6 109.18(13)
O1 S1 C6 108.00(14)
O1 S1 N1 106.42(14)
O2 S1 C6 106.31(13)
O2 S1 N1 107.41(16)
O2 S1 O1 119.26(15)
C1 O4 H4 111(3)
C7 C6 S1 118.5(2)
C7 C6 C5 117.8(2)
C5 C6 S1 123.8(2)
O3 C1 O4 121.8(2)
O3 C1 C2 123.2(2)
O4 C1 C2 115.1(2)
C3 N2 C8 124.5(3)
C3 N2 H2 112(2)
C8 N2 H2 118(2)
C3 C4 H4A 119.4
C5 C4 H4A 119.4
C5 C4 C3 121.1(3)
C7 C2 C1 119.3(2)
C7 C2 C3 119.5(2)
C3 C2 C1 121.2(2)
C6 C7 C2 122.3(3)
C6 C7 H7 118.9
C2 C7 H7 118.9
S1 N1 H1A 117(2)
S1 N1 H1B 116(2)
H1A N1 H1B 108(3)
N2 C3 C4 120.7(3)
N2 C3 C2 121.6(2)
C4 C3 C2 117.6(2)
N2 C8 H8A 108.9
N2 C8 H8B 108.9
N2 C8 C9 113.3(2)
H8A C8 H8B 107.7
C9 C8 H8A 108.9
C9 C8 H8B 108.9
C6 C5 Cl 120.8(2)
C4 C5 Cl 117.5(2)
C4 C5 C6 121.7(2)
O5 C9 C8 116.4(3)
C10 C9 C8 134.6(3)
C10 C9 O5 109.0(3)
O6 C13 N3 119.8(3)
O6 C13 C14 122.8(3)
N3 C13 C14 117.4(3)
C13 N3 C18 126.6(3)
C13 N3 H3 119(3)
C18 N3 H3 114(3)
N3 C18 H18A 108.8
N3 C18 H18B 108.8
N3 C18 C17 113.6(3)
H18A C18 H18B 107.7
C17 C18 H18A 108.8
C17 C18 H18B 108.8
C13 C14 H14A 109.1
C13 C14 H14B 109.1
C13 C14 C15 112.3(3)
H14A C14 H14B 107.9
C15 C14 H14A 109.1
C15 C14 H14B 109.1
C14 C15 H15A 108.6
C14 C15 H15B 108.6
H15A C15 H15B 107.6
C16 C15 C14 114.5(3)
C16 C15 H15A 108.6
C16 C15 H15B 108.6
C15 C16 H16A 108.4
C15 C16 H16B 108.4
C15 C16 C17 115.6(3)
H16A C16 H16B 107.4
C17 C16 H16A 108.4
C17 C16 H16B 108.4
C18 C17 C16 114.1(3)
C18 C17 H17A 108.7
C18 C17 H17B 108.7
C16 C17 H17A 108.7
C16 C17 H17B 108.7
H17A C17 H17B 107.6
C9 O5 C12 105.0(3)
C9 C10 H10 125.8
C9 C10 C11 108.5(4)
C11 C10 H10 125.8
C10 C11 H11 126.8
C12 C11 C10 106.4(4)
C12 C11 H11 126.8
O5 C12 H12 124.5
C11 C12 O5 110.9(4)
C11 C12 H12 124.5

loop_
_geom_bond_atom_site_label_1
_geom_bond_atom_site_label_2
_geom_bond_distance
S1 C6 1.773(3)
S1 N1 1.597(3)
S1 O1 1.434(2)
S1 O2 1.427(2)
Cl C5 1.732(3)
O3 C1 1.218(3)
O4 C1 1.310(3)
O4 H4 1.03(5)
C6 C7 1.383(4)
C6 C5 1.399(4)
C1 C2 1.474(4)
N2 C3 1.347(3)
N2 C8 1.457(4)
N2 H2 0.75(3)
C4 H4A 0.9300
C4 C3 1.412(4)
C4 C5 1.365(4)
C2 C7 1.393(4)
C2 C3 1.421(4)
C7 H7 0.9300
N1 H1A 0.87(3)
N1 H1B 0.77(3)
C8 H8A 0.9700
C8 H8B 0.9700
C8 C9 1.474(4)
C9 O5 1.358(4)
C9 C10 1.281(5)
O6 C13 1.228(4)
C13 N3 1.329(4)
C13 C14 1.494(4)
N3 C18 1.458(4)
N3 H3 0.86(4)
C18 H18A 0.9700
C18 H18B 0.9700
C18 C17 1.494(6)
C14 H14A 0.9700
C14 H14B 0.9700
C14 C15 1.528(5)
C15 H15A 0.9700
C15 H15B 0.9700
C15 C16 1.511(6)
C16 H16A 0.9700
C16 H16B 0.9700
C16 C17 1.515(6)
C17 H17A 0.9700
C17 H17B 0.9700
O5 C12 1.389(5)
C10 H10 0.9300
C10 C11 1.419(6)
C11 H11 0.9300
C11 C12 1.252(6)
C12 H12 0.9300
